data_4135617
loop_
_publ_author_name
'Mi, Yan'
'Ma, Jingyu'
'Liang, Wenting'
'Xiao, Chao'
'Wu, Wanhua'
'Zhou, Dayang'
'Yao, Jiabin'
'Sun, Wenjia'
'Sun, Junliang'
'Gao, Guowei'
'Chen, Xiaochuan'
'Chruma, Jason J.'
'Yang, Cheng'

_publ_section_title
;
 Guest-Binding-Induced Interhetero Hosts Charge Transfer Crystallization:
 Selective Coloration of Commonly Used Organic Solvents.
;
_journal_issue 3
_journal_name_full 'Journal of the American Chemical Society'
_journal_page_first 1553
_journal_page_last 1561
_journal_paper_doi 10.1021/jacs.0c11833
_journal_volume 143
_journal_year 2021
_chemical_formula_moiety 'C45 H50 O10, C35 H20 O10, 3(C2 H3 O2), 2(C2 H4 O2)'
_chemical_formula_sum 'C91 H0.5 O29'
_chemical_formula_weight 1557.41
_space_group_crystal_system triclinic
_space_group_IT_number 2
_space_group_name_Hall '-P 1'
_space_group_name_H-M_alt 'P -1'
_atom_sites_solution_hydrogens geom
_atom_sites_solution_primary dual
_audit_creation_date 2020-06-29
_audit_creation_method
;
Olex2 1.3
(compiled 2020.02.04 svn.rd84adfe8 for OlexSys, GUI svn.r6032)
;
_cell_angle_alpha 83.590(2)
_cell_angle_beta 75.478(2)
_cell_angle_gamma 70.196(2)
_cell_formula_units_Z 2
_cell_length_a 12.0109(3)
_cell_length_b 16.9861(4)
_cell_length_c 21.9656(4)
_cell_measurement_reflns_used 19464
_cell_measurement_temperature 293(2)
_cell_measurement_theta_max 73.4260
_cell_measurement_theta_min 2.7590
_cell_volume 4079.88(17)
_computing_cell_refinement 'CrysAlisPro 1.171.40.35a (Rigaku OD, 2018)'
_computing_data_collection 'CrysAlisPro 1.171.40.35a (Rigaku OD, 2018)'
_computing_data_reduction 'CrysAlisPro 1.171.40.35a (Rigaku OD, 2018)'
_computing_molecular_graphics 'Olex2 1.3 (Dolomanov et al., 2009)'
_computing_publication_material 'Olex2 1.3 (Dolomanov et al., 2009)'
_computing_structure_refinement 'SHELXL 2014/6 (Sheldrick, 2015)'
_computing_structure_solution 'SHELXT 2014/4 (Sheldrick, 2014)'
_diffrn_ambient_temperature 293(2)
_diffrn_detector 'Rigaku HyPix-6000 area detector'
_diffrn_detector_area_resol_mean 10.0
_diffrn_detector_type 'HPC area detector'
_diffrn_measured_fraction_theta_full 0.996
_diffrn_measured_fraction_theta_max 0.966
_diffrn_measurement_details
;
List of Runs (angles in degrees, time in seconds):

  # Type    Start    End  Width  t~exp~   \w     \q     \k     \f   Frames
--------------------------------------------------------------------------
  1  \w    -74.00  -3.00   0.50    0.61    --  -35.00 -38.00-120.00  142
  2  \w    -78.00  39.00   0.50    0.61    --  -35.00  82.00  30.00  234
  3  \w    -39.00   8.00   0.50    0.61    --  -35.00 -82.00 -60.00   94
  4  \w    -33.00   8.00   0.50    0.61    --  -35.00 -82.00-180.00   82
  5  \w    -78.00  53.00   0.50    0.61    --  -35.00  38.00 -60.00  262
  6  \w     79.00 121.00   0.50    0.61    --   43.40  77.00  60.00   84
  7  \w     25.00  77.00   0.50    0.61    --   43.40 -57.00  60.00  104
  8  \w    -42.00  13.00   0.50    0.61    --   43.40 -57.00  60.00  110
  9  \w      2.00  49.00   0.50    0.61    --   43.40  77.00 -30.00   94
 10  \w     82.00 127.00   0.50    0.61    --   43.40  82.00 -30.00   90
 11  \w     82.00 133.00   0.50    0.61    --   43.40  82.00  30.00  102
 12  \w     14.00  40.00   0.50    0.61    --   58.00  81.00  85.56   52
 13  \w     14.00  39.00   0.50    0.61    --   58.00  81.00 -78.62   50
 14  \w     14.00  39.00   0.50    0.61    --   58.00  81.00  -7.96   50
 15  \w     15.00  40.00   0.50    0.61    --   58.00  80.00 112.19   50
 16  \w     26.00  54.00   0.50    0.61    --   66.00  75.00 172.63   56
 17  \w     30.00  55.00   0.50    0.61    --   70.00  75.00 136.90   50
 18  \w     30.00  55.00   0.50    0.61    --   70.00  75.00 -42.73   50
 19  \w     30.00  55.00   0.50    0.61    --   70.00  75.00   0.49   50
 20  \w     30.00  55.00   0.50    0.61    --   70.00  75.00  18.74   50
 21  \w     30.00  55.00   0.50    0.61    --   70.00  75.00-162.36   50
 22  \w     30.00  56.00   0.50    0.61    --   70.00  75.00-126.65   52
 23  \w     35.00  60.00   0.50    0.61    --   74.00  74.00-110.12   50
 24  \w     35.00  60.00   0.50    0.61    --   74.00  74.00  92.41   50
 25  \w     40.00  67.00   0.50    2.42    --   78.00  73.00  35.65   54
 26  \w    116.00 142.00   0.50    2.42    --   82.00  73.00 -89.33   52
 27  \w    143.00 170.00   0.50    2.42    --   82.00  71.00 140.54   54
 28  \w     46.00  92.00   0.50    2.42    --   82.00  71.00 140.54   92
 29  \w     43.00  71.00   0.50    2.42    --   82.00  73.00 -89.33   56
 30  \w     45.00  77.00   0.50    2.42    --   82.00  71.00  89.13   64
 31  \w     47.00  90.00   0.50    2.42    --   86.00  73.00 -11.23   86
 32  \w     49.00  81.00   0.50    2.42    --   86.00  71.00-162.22   64
 33  \w     51.00  96.00   0.50    2.42    --   90.00  73.00 159.24   90
 34  \w    119.00 182.00   0.50    2.42    --   94.00  72.00 -58.07  126
 35  \w     56.00  92.00   0.50    2.42    --   94.00  72.00 -58.07   72
 36  \w     57.00  88.00   0.50    2.42    --   94.00  70.00-126.35   62
 37  \w     62.00 111.00   0.50    2.42    --   98.00  69.00 -40.79   98
 38  \w     66.00 157.00   0.50    2.42    --   98.00  67.00 -80.42  182
 39  \w    122.00 166.00   0.50    2.42    --   98.00  71.00 108.67   88
 40  \w     61.00 101.00   0.50    2.42    --   98.00  71.00 108.67   80
 41  \w    154.00 186.00   0.50    2.42    --   98.00  73.00  19.27   64
 42  \w    110.00 144.00   0.50    2.42    --   98.00  73.00  19.27   68
 43  \w     59.00  91.00   0.50    2.42    --   98.00  73.00  19.27   64
 44  \w    156.00 187.00   0.50    2.42    --   98.00  69.00 -40.79   62
 45  \w    116.00 152.00   0.50    2.42    --   98.00  69.00 -40.79   72
 46  \w     63.00 167.00   0.50    2.42    --  102.00  73.00  33.75  208
 47  \w     66.00 186.00   0.50    2.42    --  102.00  68.00-163.35  240
 48  \w     77.00 161.00   0.50    2.42    --  109.30  61.00 150.00  168
 49  \w    144.00 197.00   0.50    2.42    --  109.30  74.00 156.01  106
 50  \w     51.00 136.00   0.50    2.42    --  109.30 -82.00 150.00  170
 51  \w     70.00  99.00   0.50    2.42    --  109.30  74.00 156.01   58
 52  \w     23.00  48.00   0.50    2.42    --  109.30 -82.00 150.00   50
 53  \w     73.00 199.00   0.50    2.42    --  109.30  75.00 -14.44  252
 54  \w     22.00 137.00   0.50    2.42    --  109.30 -82.00   0.00  230
 55  \w     75.00 189.00   0.50    2.42    --  109.30  63.00-102.93  228
 56  \w     70.00 188.00   0.50    2.42    --  109.30  73.00  53.49  236
 57  \w    117.00 199.00   0.50    2.42    --  109.30  67.00  72.34  164
 58  \w     75.00 112.00   0.50    2.42    --  109.30  67.00  72.34   74
 59  \w    159.00 195.00   0.50    2.42    --  109.30  58.00 137.21   72
 60  \w     76.00 152.00   0.50    2.42    --  109.30  58.00 137.21  152
 61  \w     65.00 117.00   0.50    2.42    --  109.30 -82.00 -60.00  104
 62  \w     70.00 139.00   0.50    2.42    --  109.30 -82.00-150.00  138
 63  \w     76.00 186.00   0.50    2.42    --  109.30  77.00 -30.00  220
 64  \w     77.00 195.00   0.50    2.42    --  109.30  77.00-150.00  236
 65  \w     65.00 134.00   0.50    2.42    --  109.30 -82.00  60.00  138
;
_diffrn_measurement_device 'four-circle diffractometer'
_diffrn_measurement_device_type 'Rigaku XtaLAB PRO'
_diffrn_measurement_method '\w scans'
_diffrn_orient_matrix_type 'CrysAlisPro convention (1999,Acta A55,543-557)'
_diffrn_orient_matrix_UB_11 -0.0566677000
_diffrn_orient_matrix_UB_12 -0.0087425000
_diffrn_orient_matrix_UB_13 -0.0534737000
_diffrn_orient_matrix_UB_21 0.0940397000
_diffrn_orient_matrix_UB_22 0.0319964000
_diffrn_orient_matrix_UB_23 -0.0479915000
_diffrn_orient_matrix_UB_31 0.0868728000
_diffrn_orient_matrix_UB_32 -0.0905546000
_diffrn_orient_matrix_UB_33 -0.0095337000
_diffrn_radiation_monochromator 'multi-layer mirror optics'
_diffrn_radiation_probe x-ray
_diffrn_radiation_type CuK\a
_diffrn_radiation_wavelength 1.54184
_diffrn_reflns_av_R_equivalents 0.0431
_diffrn_reflns_av_unetI/netI 0.0293
_diffrn_reflns_Laue_measured_fraction_full 0.996
_diffrn_reflns_Laue_measured_fraction_max 0.966
_diffrn_reflns_limit_h_max 15
_diffrn_reflns_limit_h_min -15
_diffrn_reflns_limit_k_max 21
_diffrn_reflns_limit_k_min -21
_diffrn_reflns_limit_l_max 27
_diffrn_reflns_limit_l_min -26
_diffrn_reflns_number 87677
_diffrn_reflns_point_group_measured_fraction_full 0.996
_diffrn_reflns_point_group_measured_fraction_max 0.966
_diffrn_reflns_theta_full 67.684
_diffrn_reflns_theta_max 75.819
_diffrn_reflns_theta_min 2.766
_diffrn_source 'rotating anode X-ray generator'
_diffrn_source_type micromax007
_exptl_absorpt_coefficient_mu 0.833
_exptl_absorpt_correction_T_max 1.00000
_exptl_absorpt_correction_T_min 0.70133
_exptl_absorpt_correction_type multi-scan
_exptl_absorpt_process_details
;
CrysAlisPro 1.171.40.35a (Rigaku Oxford Diffraction, 2018)
Empirical absorption correction using spherical harmonics,
 implemented in SCALE3 ABSPACK scaling algorithm.
;
_exptl_crystal_colour 'clear brown'
_exptl_crystal_density_diffrn 1.268
_exptl_crystal_description plate
_exptl_crystal_F_000 1557
_refine_diff_density_max 1.233
_refine_diff_density_min -0.768
_refine_diff_density_rms 0.106
_refine_ls_extinction_method none
_refine_ls_goodness_of_fit_ref 1.077
_refine_ls_hydrogen_treatment constr
_refine_ls_matrix_type full
_refine_ls_number_parameters 1098
_refine_ls_number_reflns 16423
_refine_ls_number_restraints 0
_refine_ls_restrained_S_all 1.077
_refine_ls_R_factor_all 0.1271
_refine_ls_R_factor_gt 0.1160
_refine_ls_shift/su_max 4.449
_refine_ls_shift/su_mean 0.091
_refine_ls_structure_factor_coef Fsqd
_refine_ls_weighting_details 'w=1/[\s^2^(Fo^2^)+(0.1713P)^2^+13.5541P] where P=(Fo^2^+2Fc^2^)/3'
_refine_ls_weighting_scheme calc
_refine_ls_wR_factor_gt 0.3463
_refine_ls_wR_factor_ref 0.3547
_reflns_Friedel_coverage 0.000
_reflns_number_gt 13844
_reflns_number_total 16423
_reflns_threshold_expression 'I > 2\s(I)'
_cod_data_source_file ja0c11833_si_003.cif
_cod_data_source_block 200626ct-hoac
_cod_original_cell_volume 4079.89(17)
_cod_original_formula_sum 'C91 H0.50 O29'
_cod_database_code 4135617
_shelxl_version_number 2014/6
_chemical_oxdiff_formula 'C80 H70 O20'
_chemical_oxdiff_usercomment -170C
_shelx_space_group_comment
;
The symmetry employed for this shelxl refinement is uniquely defined
by the following loop, which should always be used as a source of
symmetry information in preference to the above space-group names.
They are only intended as comments.
;
_reflns_odcompleteness_completeness 99.59
_reflns_odcompleteness_iscentric 1
_reflns_odcompleteness_theta 68.13
_olex2_refinement_description
;
1. Fixed Uiso
 At 1.2 times of:
  All C(H) groups, All C(H,H) groups
 At 1.5 times of:
  All C(H,H,H) groups, All O(H) groups
2.a Secondary CH2 refined with riding coordinates:
 C14(H14A,H14B), C80(H80A,H80B), C28(H28A,H28B), C71(H71A,H71B), C7(H7A,H7B),
 C53(H53A,H53B), C35(H35A,H35B), C44(H44A,H44B), C62(H62A,H62B), C21(H21A,H21B)
2.b Aromatic/amide H refined with riding coordinates:
 C19(H19), C40(H40), C73(H73), C46(H46), C23(H23), C37(H37), C16(H16),
 C67(H67), C49(H49), C26(H26), C5(H5), C9(H9), C76(H76), C64(H64), C30(H30),
 C55(H55), C58(H58), C2(H2), C12(H12), C33(H33)
2.c Idealised Me refined as rotating group:
 C43(H43A,H43B,H43C), C51(H51A,H51B,H51C), C78(H78A,H78B,H78C), C52(H52A,H52B,
 H52C), C60(H60A,H60B,H60C), C84(H84A,H84B,H84C), C79(H79A,H79B,H79C), C69(H69A,
 H69B,H69C), C61(H61A,H61B,H61C), C42(H42A,H42B,H42C), C82(H82A,H82B,H82C),
 C70(H70A,H70B,H70C), C25(H25A,H25B,H25C), C88(H88A,H88B,H88C), C90(H90A,H90B,
 H90C)
2.d Idealised tetrahedral OH refined as rotating group:
 O28(H28), O30(H30A)
;
_olex2_submission_special_instructions 'No special instructions were received'
_oxdiff_exptl_absorpt_empirical_details
;
Empirical correction (ABSPACK) includes:
- Absorption correction using spherical harmonics
- Frame scaling
;
_oxdiff_exptl_absorpt_empirical_full_max 1.682
_oxdiff_exptl_absorpt_empirical_full_min 0.613

loop_
_space_group_symop_operation_xyz
'x, y, z'
'-x, -y, -z'

loop_
_atom_site_label
_atom_site_type_symbol
_atom_site_fract_x
_atom_site_fract_y
_atom_site_fract_z
_atom_site_U_iso_or_equiv
_atom_site_adp_type
_atom_site_occupancy
_atom_site_site_symmetry_order
_atom_site_calc_flag
_atom_site_refinement_flags_posn
_atom_site_refinement_flags_adp
_atom_site_refinement_flags_occupancy
_atom_site_disorder_assembly
_atom_site_disorder_group
O12 O 0.5519(3) 0.83591(18) 0.12723(14) 0.0324(6) Uani 1 1 d . . . . .
O13 O 1.2862(3) 0.72340(19) 0.12496(14) 0.0351(7) Uani 1 1 d . . . . .
O19 O 0.7459(3) 0.53732(19) 0.22651(14) 0.0351(7) Uani 1 1 d . . . . .
O6 O 0.0642(3) 0.33480(19) 0.11918(15) 0.0365(7) Uani 1 1 d . . . . .
O10 O 0.5061(3) 0.50300(19) 0.21944(15) 0.0371(7) Uani 1 1 d . . . . .
O17 O 0.8651(3) 0.5922(2) 0.41300(16) 0.0397(7) Uani 1 1 d . . . . .
O7 O 0.7726(3) 0.2283(2) 0.11368(15) 0.0371(7) Uani 1 1 d . . . . .
O11 O 1.0115(3) 0.61907(19) 0.03117(16) 0.0392(7) Uani 1 1 d . . . . .
O8 O 0.4046(3) 0.45365(19) 0.03441(16) 0.0382(7) Uani 1 1 d . . . . .
O3 O 0.2635(3) 0.04478(19) 0.22134(14) 0.0394(7) Uani 1 1 d . . . . .
O20 O 0.4803(3) 0.8229(2) 0.36132(15) 0.0411(8) Uani 1 1 d . . . . .
O5 O 0.5018(3) 0.1218(2) 0.02708(16) 0.0411(7) Uani 1 1 d . . . . .
O16 O 1.0192(3) 1.0095(2) 0.23080(16) 0.0425(8) Uani 1 1 d . . . . .
O15 O 1.2074(3) 0.7139(2) 0.35820(15) 0.0433(8) Uani 1 1 d . . . . .
O18 O 0.7655(3) 0.9305(2) 0.43627(17) 0.0428(8) Uani 1 1 d . . . . .
O14 O 0.8991(3) 0.95092(19) 0.04047(17) 0.0425(8) Uani 1 1 d . . . . .
O2 O 0.2601(3) 0.4283(2) 0.43125(18) 0.0457(8) Uani 1 1 d . . . . .
O4 O -0.0065(4) 0.3159(2) 0.35050(17) 0.0523(10) Uani 1 1 d . . . . .
O23 O 0.5901(3) 0.4320(3) 0.54631(17) 0.0494(9) Uani 1 1 d . . . . .
O24 O 0.6387(3) 0.4777(2) 0.44758(17) 0.0473(8) Uani 1 1 d . . . . .
O9 O 0.7222(3) 0.2307(2) 0.34218(16) 0.0519(10) Uani 1 1 d . . . . .
O1 O 0.3905(3) 0.1006(2) 0.40415(19) 0.0480(9) Uani 1 1 d . . . . .
O21 O 0.0676(4) 0.9195(3) 0.54944(17) 0.0524(9) Uani 1 1 d . . . . .
O22 O 0.1447(3) 0.9692(2) 0.45563(18) 0.0503(9) Uani 1 1 d . . . . .
C47 C 1.1905(4) 0.7790(2) 0.10253(19) 0.0270(8) Uani 1 1 d . . . . .
C36 C 0.6903(4) 0.6989(2) 0.11860(17) 0.0264(8) Uani 1 1 d . . . . .
C38 C 0.8958(4) 0.6715(3) 0.05511(19) 0.0294(8) Uani 1 1 d . . . . .
C24 C 0.6931(4) 0.2811(3) 0.09206(18) 0.0282(8) Uani 1 1 d . . . . .
C15 C 0.1931(4) 0.1941(2) 0.11214(18) 0.0263(8) Uani 1 1 d . . . . .
C41 C 0.6666(4) 0.7840(2) 0.10208(18) 0.0266(8) Uani 1 1 d . . . . .
C45 C 1.0356(4) 0.8144(3) 0.04229(19) 0.0285(8) Uani 1 1 d . . . . .
C19 C 0.2594(4) 0.3142(2) 0.05353(19) 0.0287(8) Uani 1 1 d . . . . .
H19 H 0.2419 0.3709 0.0428 0.034 Uiso 1 1 calc R U . . .
C17 C 0.3998(4) 0.1712(3) 0.04589(19) 0.0293(8) Uani 1 1 d . . . . .
C65 C 0.8423(4) 0.6757(3) 0.42071(19) 0.0319(9) Uani 1 1 d . . . . .
C40 C 0.7570(4) 0.8121(3) 0.06202(18) 0.0269(8) Uani 1 1 d . . . . .
H40 H 0.7398 0.8686 0.0506 0.032 Uiso 1 1 calc R U . . .
C73 C 0.6814(4) 0.6129(3) 0.32360(19) 0.0299(8) Uani 1 1 d . . . . .
H73 H 0.7298 0.5674 0.3431 0.036 Uiso 1 1 calc R U . . .
C14 C 0.0966(4) 0.1656(3) 0.15817(18) 0.0295(8) Uani 1 1 d . . . . .
H14A H 0.0169 0.1992 0.1518 0.035 Uiso 1 1 calc R U . . .
H14B H 0.1086 0.1077 0.1512 0.035 Uiso 1 1 calc R U . . .
C46 C 1.1324(4) 0.7556(3) 0.06332(19) 0.0283(8) Uani 1 1 d . . . . .
H46 H 1.1585 0.7004 0.0511 0.034 Uiso 1 1 calc R U . . .
C22 C 0.5380(4) 0.3138(3) 0.02909(18) 0.0282(8) Uani 1 1 d . . . . .
C63 C 0.9069(4) 0.7947(3) 0.42751(18) 0.0298(8) Uani 1 1 d . . . . .
C23 C 0.6304(4) 0.2580(3) 0.05045(19) 0.0301(8) Uani 1 1 d . . . . .
H23 H 0.6560 0.2026 0.0386 0.036 Uiso 1 1 calc R U . . .
C91 C 0.6570(4) 0.3715(3) 0.10631(19) 0.0293(8) Uani 1 1 d . . . . .
C20 C 0.1641(4) 0.2856(3) 0.09642(18) 0.0282(8) Uani 1 1 d . . . . .
C66 C 0.7225(4) 0.7277(3) 0.42582(19) 0.0322(9) Uani 1 1 d . . . . .
C39 C 0.8728(4) 0.7563(3) 0.03905(19) 0.0274(8) Uani 1 1 d . . . . .
C34 C 0.5623(4) 0.4428(3) 0.2480(2) 0.0302(8) Uani 1 1 d . . . . .
C80 C 0.5952(4) 0.6682(3) 0.16447(18) 0.0285(8) Uani 1 1 d . . . . .
H80A H 0.5150 0.7019 0.1587 0.034 Uiso 1 1 calc R U . . .
H80B H 0.6078 0.6107 0.1557 0.034 Uiso 1 1 calc R U . . .
C18 C 0.3701(4) 0.2618(3) 0.02941(18) 0.0286(8) Uani 1 1 d . . . . .
C37 C 0.8047(4) 0.6433(3) 0.09439(19) 0.0294(8) Uani 1 1 d . . . . .
H37 H 0.8210 0.5865 0.1044 0.035 Uiso 1 1 calc R U . . .
C29 C 0.6747(4) 0.3789(3) 0.21584(19) 0.0295(8) Uani 1 1 d . . . . .
C77 C 0.5419(4) 0.7521(3) 0.32672(19) 0.0320(9) Uani 1 1 d . . . . .
C16 C 0.3037(4) 0.1417(3) 0.08730(19) 0.0308(9) Uani 1 1 d . . . . .
H16 H 0.3204 0.0847 0.0965 0.037 Uiso 1 1 calc R U . . .
C75 C 0.6010(4) 0.6731(3) 0.23213(18) 0.0279(8) Uani 1 1 d . . . . .
C72 C 0.6143(4) 0.6852(3) 0.35709(19) 0.0303(9) Uani 1 1 d . . . . .
C67 C 0.6953(4) 0.8132(3) 0.43179(19) 0.0324(9) Uani 1 1 d . . . . .
H67 H 0.6157 0.8486 0.4355 0.039 Uiso 1 1 calc R U . . .
C49 C 1.0584(4) 0.9201(3) 0.0986(2) 0.0315(9) Uani 1 1 d . . . . .
H49 H 1.0338 0.9757 0.1096 0.038 Uiso 1 1 calc R U . . .
C28 C 0.7247(4) 0.3944(3) 0.14711(19) 0.0304(8) Uani 1 1 d . . . . .
H28A H 0.8101 0.3616 0.1357 0.036 Uiso 1 1 calc R U . . .
H28B H 0.7180 0.4531 0.1398 0.036 Uiso 1 1 calc R U . . .
C8 C 0.1306(4) 0.1784(3) 0.35238(19) 0.0317(9) Uani 1 1 d . . . . .
C48 C 1.1547(4) 0.8623(3) 0.11955(19) 0.0299(8) Uani 1 1 d . . . . .
C26 C 0.5643(4) 0.4271(3) 0.08506(19) 0.0310(9) Uani 1 1 d . . . . .
H26 H 0.5429 0.4833 0.0938 0.037 Uiso 1 1 calc R U . . .
C59 C 1.0660(4) 0.9371(3) 0.2640(2) 0.0340(9) Uani 1 1 d . . . . .
C3 C 0.3580(4) 0.1759(3) 0.4120(2) 0.0352(9) Uani 1 1 d . . . . .
C74 C 0.6775(4) 0.6071(3) 0.26151(19) 0.0289(8) Uani 1 1 d . . . . .
C5 C 0.1993(4) 0.3119(3) 0.42578(19) 0.0335(9) Uani 1 1 d . . . . .
H5 H 0.1183 0.3449 0.4303 0.040 Uiso 1 1 calc R U . . .
C10 C 0.1928(4) 0.1038(3) 0.25223(19) 0.0293(8) Uani 1 1 d . . . . .
C71 C 0.6242(4) 0.6912(3) 0.42350(19) 0.0320(9) Uani 1 1 d . . . . .
H71A H 0.6419 0.6359 0.4434 0.038 Uiso 1 1 calc R U . . .
H71B H 0.5467 0.7261 0.4472 0.038 Uiso 1 1 calc R U . . .
C9 C 0.1949(4) 0.1100(3) 0.31849(19) 0.0324(9) Uani 1 1 d . . . . .
H9 H 0.2432 0.0640 0.3376 0.039 Uiso 1 1 calc R U . . .
C4 C 0.2286(4) 0.2297(3) 0.41951(19) 0.0323(9) Uani 1 1 d . . . . .
C54 C 1.1670(4) 0.8758(3) 0.23067(19) 0.0304(9) Uani 1 1 d . . . . .
C76 C 0.5339(4) 0.7459(3) 0.26530(19) 0.0313(9) Uani 1 1 d . . . . .
H76 H 0.4834 0.7907 0.2463 0.038 Uiso 1 1 calc R U . . .
C27 C 0.4954(4) 0.4020(3) 0.04836(19) 0.0293(8) Uani 1 1 d . . . . .
C68 C 0.7868(4) 0.8462(3) 0.43227(19) 0.0323(9) Uani 1 1 d . . . . .
C64 C 0.9324(4) 0.7089(3) 0.42195(19) 0.0311(9) Uani 1 1 d . . . . .
H64 H 1.0117 0.6732 0.4190 0.037 Uiso 1 1 calc R U . . .
C11 C 0.1036(4) 0.1745(3) 0.22451(18) 0.0287(8) Uani 1 1 d . . . . .
C30 C 0.7235(4) 0.3090(3) 0.2475(2) 0.0324(9) Uani 1 1 d . . . . .
H30 H 0.7913 0.2679 0.2262 0.039 Uiso 1 1 calc R U . . .
C6 C 0.2904(4) 0.3526(3) 0.4258(2) 0.0350(9) Uani 1 1 d . . . . .
C7 C 0.1378(4) 0.1865(3) 0.41869(19) 0.0334(9) Uani 1 1 d . . . . .
H7A H 0.1616 0.1313 0.4386 0.040 Uiso 1 1 calc R U . . .
H7B H 0.0583 0.2184 0.4426 0.040 Uiso 1 1 calc R U . . .
C53 C 1.2186(4) 0.8881(3) 0.16149(19) 0.0312(9) Uani 1 1 d . . . . .
H53A H 1.3043 0.8555 0.1514 0.037 Uiso 1 1 calc R U . . .
H53B H 1.2118 0.9466 0.1528 0.037 Uiso 1 1 calc R U . . .
C35 C 0.5112(4) 0.3420(3) 0.41565(19) 0.0330(9) Uani 1 1 d . . . . .
H35A H 0.5749 0.3066 0.4358 0.040 Uiso 1 1 calc R U . . .
H35B H 0.4723 0.3940 0.4380 0.040 Uiso 1 1 calc R U . . .
C32 C 0.5658(4) 0.3601(3) 0.3479(2) 0.0322(9) Uani 1 1 d . . . . .
C55 C 1.2152(4) 0.8010(3) 0.2623(2) 0.0328(9) Uani 1 1 d . . . . .
H55 H 1.2826 0.7598 0.2409 0.039 Uiso 1 1 calc R U . . .
C56 C 1.1653(4) 0.7864(3) 0.32492(19) 0.0318(9) Uani 1 1 d . . . . .
C44 C 0.9725(4) 0.7883(3) 0.00009(19) 0.0300(8) Uani 1 1 d . . . . .
H44A H 0.9380 0.8359 -0.0260 0.036 Uiso 1 1 calc R U . . .
H44B H 1.0312 0.7448 -0.0274 0.036 Uiso 1 1 calc R U . . .
C50 C 0.9977(4) 0.8965(3) 0.0613(2) 0.0323(9) Uani 1 1 d . . . . .
C62 C 1.0057(4) 0.8317(3) 0.42543(19) 0.0325(9) Uani 1 1 d . . . . .
H62A H 1.0661 0.7934 0.4463 0.039 Uiso 1 1 calc R U . . .
H62B H 0.9711 0.8837 0.4478 0.039 Uiso 1 1 calc R U . . .
C58 C 1.0189(4) 0.9242(3) 0.3272(2) 0.0340(9) Uani 1 1 d . . . . .
H58 H 0.9550 0.9669 0.3493 0.041 Uiso 1 1 calc R U . . .
C1 C 0.4196(4) 0.2991(3) 0.41843(19) 0.0312(9) Uani 1 1 d . . . . .
C2 C 0.4484(4) 0.2161(3) 0.4120(2) 0.0353(9) Uani 1 1 d . . . . .
H2 H 0.5293 0.1828 0.4073 0.042 Uiso 1 1 calc R U . . .
C57 C 1.0658(4) 0.8482(3) 0.3585(2) 0.0334(9) Uani 1 1 d . . . . .
C12 C 0.0402(4) 0.2432(3) 0.2576(2) 0.0330(9) Uani 1 1 d . . . . .
H12 H -0.0116 0.2880 0.2393 0.040 Uiso 1 1 calc R U . . .
C31 C 0.6742(4) 0.2945(3) 0.3146(2) 0.0342(9) Uani 1 1 d . . . . .
C21 C 0.4706(4) 0.2913(3) -0.01181(19) 0.0312(9) Uani 1 1 d . . . . .
H21A H 0.5260 0.2473 -0.0398 0.037 Uiso 1 1 calc R U . . .
H21B H 0.4364 0.3397 -0.0372 0.037 Uiso 1 1 calc R U . . .
C33 C 0.5161(4) 0.4300(3) 0.3159(2) 0.0338(9) Uani 1 1 d . . . . .
H33 H 0.4499 0.4719 0.3375 0.041 Uiso 1 1 calc R U . . .
C13 C 0.0495(4) 0.2507(3) 0.3223(2) 0.0346(9) Uani 1 1 d . . . . .
C83 C 0.6677(4) 0.4366(3) 0.4958(2) 0.0360(9) Uani 1 1 d . . . . .
C43 C 0.5302(4) 0.9238(3) 0.1175(2) 0.0399(10) Uani 1 1 d . . . . .
H43A H 0.5376 0.9379 0.0734 0.060 Uiso 1 1 calc R U . . .
H43B H 0.5887 0.9391 0.1322 0.060 Uiso 1 1 calc R U . . .
H43C H 0.4498 0.9536 0.1402 0.060 Uiso 1 1 calc R U . . .
C51 C 1.2987(5) 0.6372(3) 0.1267(2) 0.0405(10) Uani 1 1 d . . . . .
H51A H 1.3208 0.6179 0.0845 0.061 Uiso 1 1 calc R U . . .
H51B H 1.2230 0.6293 0.1482 0.061 Uiso 1 1 calc R U . . .
H51C H 1.3608 0.6060 0.1485 0.061 Uiso 1 1 calc R U . . .
C78 C 0.8504(5) 0.4833(3) 0.2468(3) 0.0452(12) Uani 1 1 d . . . . .
H78A H 0.9017 0.4458 0.2138 0.068 Uiso 1 1 calc R U . . .
H78B H 0.8257 0.4515 0.2835 0.068 Uiso 1 1 calc R U . . .
H78C H 0.8945 0.5161 0.2567 0.068 Uiso 1 1 calc R U . . .
C81 C 0.1554(5) 0.9174(3) 0.5009(2) 0.0435(11) Uani 1 1 d . . . . .
C52 C 0.8401(5) 1.0294(3) 0.0700(3) 0.0475(12) Uani 1 1 d . . . . .
H52A H 0.8897 1.0648 0.0560 0.071 Uiso 1 1 calc R U . . .
H52B H 0.8279 1.0208 0.1148 0.071 Uiso 1 1 calc R U . . .
H52C H 0.7630 1.0555 0.0592 0.071 Uiso 1 1 calc R U . . .
C60 C 1.2915(5) 0.6435(3) 0.3236(2) 0.0470(12) Uani 1 1 d . . . . .
H60A H 1.2582 0.6332 0.2911 0.071 Uiso 1 1 calc R U . . .
H60B H 1.3068 0.5952 0.3514 0.071 Uiso 1 1 calc R U . . .
H60C H 1.3663 0.6546 0.3051 0.071 Uiso 1 1 calc R U . . .
C84 C 0.7974(5) 0.3913(3) 0.4935(3) 0.0471(12) Uani 1 1 d . . . . .
H84A H 0.8335 0.4276 0.5058 0.071 Uiso 1 1 calc R U . . .
H84B H 0.8383 0.3733 0.4514 0.071 Uiso 1 1 calc R U . . .
H84C H 0.8047 0.3433 0.5217 0.071 Uiso 1 1 calc R U . . .
C79 C 0.4080(6) 0.8934(3) 0.3326(3) 0.0523(14) Uani 1 1 d . . . . .
H79A H 0.4575 0.9100 0.2953 0.079 Uiso 1 1 calc R U . . .
H79B H 0.3729 0.9387 0.3613 0.079 Uiso 1 1 calc R U . . .
H79C H 0.3445 0.8797 0.3216 0.079 Uiso 1 1 calc R U . . .
C69 C 0.9869(5) 0.5387(3) 0.4011(3) 0.0588(15) Uani 1 1 d . . . . .
H69A H 1.0359 0.5635 0.3687 0.088 Uiso 1 1 calc R U . . .
H69B H 0.9911 0.4857 0.3877 0.088 Uiso 1 1 calc R U . . .
H69C H 1.0165 0.5306 0.4388 0.088 Uiso 1 1 calc R U . . .
C61 C 0.9022(5) 1.0633(4) 0.2589(3) 0.0646(18) Uani 1 1 d . . . . .
H61A H 0.8750 1.1078 0.2296 0.097 Uiso 1 1 calc R U . . .
H61B H 0.9061 1.0865 0.2959 0.097 Uiso 1 1 calc R U . . .
H61C H 0.8464 1.0321 0.2702 0.097 Uiso 1 1 calc R U . . .
C42 C 1.0516(5) 0.5405(3) 0.0628(3) 0.0635(17) Uani 1 1 d . . . . .
H42A H 1.1379 0.5159 0.0482 0.095 Uiso 1 1 calc R U . . .
H42B H 1.0115 0.5041 0.0544 0.095 Uiso 1 1 calc R U . . .
H42C H 1.0324 0.5486 0.1073 0.095 Uiso 1 1 calc R U . . .
C82 C 0.2719(6) 0.8482(4) 0.4988(3) 0.0654(17) Uani 1 1 d . . . . .
H82A H 0.2714 0.8210 0.5396 0.098 Uiso 1 1 calc R U . . .
H82B H 0.3382 0.8704 0.4870 0.098 Uiso 1 1 calc R U . . .
H82C H 0.2814 0.8084 0.4686 0.098 Uiso 1 1 calc R U . . .
C70 C 0.6521(6) 0.9856(4) 0.4289(5) 0.085(3) Uani 1 1 d . . . . .
H70A H 0.6379 0.9755 0.3898 0.127 Uiso 1 1 calc R U . . .
H70B H 0.6514 1.0423 0.4288 0.127 Uiso 1 1 calc R U . . .
H70C H 0.5894 0.9767 0.4631 0.127 Uiso 1 1 calc R U . . .
C87 C 0.2945(8) 0.3768(6) 0.2218(4) 0.083(2) Uani 1 1 d . . . . .
O86 O 0.4941(11) 0.2124(6) 0.2680(4) 0.172(4) Uani 1 1 d . . . . .
O28 O 0.3415(14) 0.3562(6) 0.2705(5) 0.186(5) Uani 1 1 d . . . . .
H28 H 0.3245 0.3979 0.2909 0.279 Uiso 1 1 calc R U . . .
C85 C 0.4988(9) 0.1558(6) 0.2334(4) 0.087(2) Uani 1 1 d . . . . .
C25 C 0.5682(11) 0.0654(6) 0.2419(5) 0.130(4) Uani 1 1 d . . . . .
H25A H 0.6524 0.0552 0.2219 0.195 Uiso 1 1 calc R U . . .
H25B H 0.5365 0.0316 0.2233 0.195 Uiso 1 1 calc R U . . .
H25C H 0.5603 0.0513 0.2860 0.195 Uiso 1 1 calc R U . . .
O27 O 0.3218(14) 0.3325(7) 0.1832(5) 0.235(7) Uani 1 1 d . . . . .
O26 O 0.4457(14) 0.1833(7) 0.1883(5) 0.208(6) Uani 1 1 d . . . . .
C88 C 0.2026(13) 0.4663(8) 0.2202(8) 0.188(8) Uani 1 1 d . . . . .
H88A H 0.1311 0.4637 0.2096 0.282 Uiso 1 1 calc R U . . .
H88B H 0.2390 0.5003 0.1893 0.282 Uiso 1 1 calc R U . . .
H88C H 0.1809 0.4902 0.2608 0.282 Uiso 1 1 calc R U . . .
O30 O 0.9151(13) 0.8012(9) 0.2719(6) 0.202(5) Uani 1 1 d . . . . .
H30A H 0.9687 0.8217 0.2557 0.303 Uiso 1 1 calc R U . . .
C89 C 0.9303(17) 0.7240(8) 0.2325(10) 0.252(14) Uani 1 1 d . . . . .
C90 C 0.838(2) 0.793(2) 0.2058(10) 0.406(19) Uani 1 1 d . . . . .
H90A H 0.8207 0.7724 0.1715 0.609 Uiso 1 1 calc R U . . .
H90B H 0.8702 0.8381 0.1908 0.609 Uiso 1 1 calc R U . . .
H90C H 0.7654 0.8126 0.2379 0.609 Uiso 1 1 calc R U . . .
O29 O 1.0156(13) 0.6688(7) 0.2499(6) 0.233(8) Uani 1 1 d . . . . .

loop_
_atom_site_aniso_label
_atom_site_aniso_U_11
_atom_site_aniso_U_22
_atom_site_aniso_U_33
_atom_site_aniso_U_23
_atom_site_aniso_U_13
_atom_site_aniso_U_12
O12 0.0317(15) 0.0239(15) 0.0365(15) 0.0007(11) -0.0054(12) -0.0046(12)
O13 0.0358(16) 0.0305(16) 0.0385(16) 0.0024(12) -0.0151(13) -0.0062(13)
O19 0.0426(17) 0.0278(15) 0.0349(16) -0.0023(12) -0.0182(13) -0.0041(13)
O6 0.0368(16) 0.0285(16) 0.0365(16) 0.0007(12) -0.0033(13) -0.0047(13)
O10 0.0416(17) 0.0278(16) 0.0387(16) 0.0067(12) -0.0130(14) -0.0068(13)
O17 0.0387(17) 0.0290(16) 0.0516(19) -0.0032(14) -0.0159(15) -0.0064(14)
O7 0.0387(17) 0.0332(17) 0.0377(16) -0.0005(13) -0.0141(13) -0.0055(14)
O11 0.0320(16) 0.0268(16) 0.0503(19) 0.0026(13) -0.0067(14) -0.0018(13)
O8 0.0421(18) 0.0296(16) 0.0466(18) 0.0068(13) -0.0198(14) -0.0117(14)
O3 0.0509(19) 0.0290(16) 0.0330(16) -0.0023(12) -0.0093(14) -0.0061(14)
O20 0.0475(19) 0.0344(17) 0.0327(16) -0.0041(13) -0.0138(14) 0.0021(14)
O5 0.0337(17) 0.0313(17) 0.0508(19) -0.0022(14) -0.0033(14) -0.0052(14)
O16 0.0423(18) 0.0294(17) 0.0422(18) 0.0056(13) 0.0013(14) -0.0041(14)
O15 0.0458(19) 0.0374(18) 0.0319(16) 0.0040(13) -0.0045(14) 0.0008(15)
O18 0.0450(18) 0.0273(16) 0.052(2) -0.0040(14) -0.0097(15) -0.0062(14)
O14 0.0455(19) 0.0243(15) 0.059(2) 0.0056(14) -0.0267(16) -0.0052(14)
O2 0.0452(19) 0.0281(17) 0.058(2) -0.0033(14) -0.0106(16) -0.0043(15)
O4 0.059(2) 0.043(2) 0.0414(19) -0.0126(15) -0.0178(17) 0.0088(17)
O23 0.0445(19) 0.063(2) 0.0407(19) 0.0034(16) -0.0118(15) -0.0177(18)
O24 0.048(2) 0.048(2) 0.048(2) 0.0159(16) -0.0217(16) -0.0171(17)
O9 0.054(2) 0.044(2) 0.0374(18) 0.0093(15) -0.0083(16) 0.0059(17)
O1 0.048(2) 0.0298(18) 0.067(2) -0.0079(16) -0.0193(17) -0.0065(15)
O21 0.053(2) 0.058(2) 0.0399(19) 0.0002(16) -0.0077(16) -0.0123(18)
O22 0.049(2) 0.052(2) 0.051(2) 0.0103(17) -0.0145(16) -0.0185(17)
C47 0.0263(19) 0.0227(19) 0.0300(19) 0.0055(15) -0.0076(15) -0.0067(16)
C36 0.033(2) 0.026(2) 0.0222(18) 0.0001(14) -0.0086(15) -0.0099(16)
C38 0.027(2) 0.027(2) 0.032(2) -0.0027(16) -0.0070(16) -0.0056(16)
C24 0.028(2) 0.026(2) 0.0269(19) 0.0004(15) -0.0035(15) -0.0067(16)
C15 0.036(2) 0.0212(19) 0.0238(18) 0.0014(14) -0.0102(15) -0.0097(16)
C41 0.030(2) 0.024(2) 0.0252(18) 0.0001(14) -0.0077(15) -0.0074(16)
C45 0.029(2) 0.028(2) 0.030(2) 0.0052(15) -0.0085(16) -0.0124(17)
C19 0.037(2) 0.0205(19) 0.030(2) 0.0022(15) -0.0105(17) -0.0111(17)
C17 0.031(2) 0.026(2) 0.030(2) -0.0016(15) -0.0087(16) -0.0072(17)
C65 0.039(2) 0.028(2) 0.028(2) -0.0006(16) -0.0111(17) -0.0081(18)
C40 0.032(2) 0.0243(19) 0.0267(18) -0.0003(15) -0.0088(16) -0.0104(16)
C73 0.034(2) 0.028(2) 0.029(2) 0.0037(16) -0.0132(16) -0.0087(17)
C14 0.036(2) 0.029(2) 0.0249(19) 0.0025(15) -0.0070(16) -0.0141(18)
C46 0.029(2) 0.0236(19) 0.032(2) 0.0019(15) -0.0069(16) -0.0082(16)
C22 0.030(2) 0.031(2) 0.0243(18) 0.0023(15) -0.0035(15) -0.0147(17)
C63 0.033(2) 0.030(2) 0.0237(18) -0.0001(15) -0.0059(16) -0.0074(17)
C23 0.033(2) 0.025(2) 0.033(2) -0.0030(16) -0.0075(17) -0.0097(17)
C91 0.037(2) 0.027(2) 0.0263(19) 0.0041(15) -0.0081(16) -0.0148(18)
C20 0.034(2) 0.025(2) 0.0268(19) 0.0024(15) -0.0091(16) -0.0095(17)
C66 0.038(2) 0.034(2) 0.0238(19) 0.0010(16) -0.0097(16) -0.0090(19)
C39 0.0277(19) 0.028(2) 0.0292(19) -0.0002(15) -0.0093(16) -0.0109(17)
C34 0.036(2) 0.024(2) 0.033(2) 0.0023(16) -0.0124(17) -0.0106(17)
C80 0.033(2) 0.029(2) 0.0251(19) 0.0028(15) -0.0088(16) -0.0120(17)
C18 0.034(2) 0.031(2) 0.0255(19) 0.0004(15) -0.0096(16) -0.0145(18)
C37 0.036(2) 0.0216(19) 0.031(2) 0.0007(15) -0.0109(17) -0.0087(17)
C29 0.032(2) 0.030(2) 0.030(2) -0.0010(16) -0.0088(16) -0.0133(17)
C77 0.032(2) 0.034(2) 0.028(2) -0.0026(16) -0.0067(16) -0.0068(18)
C16 0.039(2) 0.025(2) 0.031(2) 0.0011(15) -0.0101(17) -0.0123(18)
C75 0.031(2) 0.029(2) 0.0261(19) 0.0052(15) -0.0105(15) -0.0124(17)
C72 0.032(2) 0.035(2) 0.0249(19) 0.0018(16) -0.0086(16) -0.0119(18)
C67 0.035(2) 0.030(2) 0.027(2) 0.0010(16) -0.0099(17) -0.0028(18)
C49 0.037(2) 0.0203(19) 0.039(2) 0.0069(16) -0.0107(18) -0.0118(17)
C28 0.034(2) 0.029(2) 0.031(2) 0.0006(16) -0.0092(17) -0.0131(17)
C8 0.036(2) 0.033(2) 0.028(2) 0.0037(16) -0.0104(17) -0.0113(18)
C48 0.036(2) 0.029(2) 0.0275(19) 0.0045(15) -0.0067(16) -0.0164(18)
C26 0.040(2) 0.0222(19) 0.033(2) 0.0045(15) -0.0118(17) -0.0126(18)
C59 0.040(2) 0.026(2) 0.033(2) 0.0016(16) -0.0040(18) -0.0106(18)
C3 0.042(2) 0.028(2) 0.031(2) -0.0023(16) -0.0114(18) -0.0031(19)
C74 0.036(2) 0.026(2) 0.0279(19) 0.0032(15) -0.0121(16) -0.0122(17)
C5 0.039(2) 0.030(2) 0.027(2) 0.0014(16) -0.0095(17) -0.0042(18)
C10 0.035(2) 0.025(2) 0.0272(19) 0.0022(15) -0.0063(16) -0.0100(17)
C71 0.035(2) 0.035(2) 0.027(2) 0.0010(16) -0.0093(16) -0.0099(18)
C9 0.042(2) 0.027(2) 0.027(2) 0.0039(16) -0.0116(17) -0.0072(18)
C4 0.039(2) 0.032(2) 0.0224(18) 0.0025(16) -0.0091(16) -0.0068(18)
C54 0.031(2) 0.029(2) 0.031(2) 0.0017(16) -0.0062(16) -0.0097(17)
C76 0.034(2) 0.031(2) 0.029(2) 0.0034(16) -0.0106(17) -0.0102(18)
C27 0.035(2) 0.025(2) 0.030(2) 0.0062(15) -0.0093(16) -0.0139(17)
C68 0.038(2) 0.029(2) 0.0267(19) -0.0007(16) -0.0063(17) -0.0077(18)
C64 0.031(2) 0.030(2) 0.029(2) -0.0001(16) -0.0075(16) -0.0058(17)
C11 0.037(2) 0.025(2) 0.0256(19) 0.0044(15) -0.0084(16) -0.0119(17)
C30 0.032(2) 0.030(2) 0.032(2) -0.0020(16) -0.0093(17) -0.0043(17)
C6 0.041(2) 0.029(2) 0.030(2) 0.0008(16) -0.0083(18) -0.0061(19)
C7 0.040(2) 0.034(2) 0.0238(19) 0.0004(16) -0.0069(17) -0.0103(19)
C53 0.036(2) 0.031(2) 0.030(2) 0.0021(16) -0.0077(17) -0.0150(18)
C35 0.038(2) 0.029(2) 0.027(2) 0.0017(16) -0.0061(17) -0.0070(18)
C32 0.037(2) 0.030(2) 0.029(2) 0.0006(16) -0.0107(17) -0.0090(18)
C55 0.032(2) 0.033(2) 0.029(2) -0.0013(16) -0.0051(16) -0.0068(18)
C56 0.035(2) 0.030(2) 0.028(2) 0.0008(16) -0.0071(17) -0.0077(18)
C44 0.032(2) 0.030(2) 0.0289(19) 0.0038(16) -0.0095(16) -0.0115(17)
C50 0.034(2) 0.027(2) 0.039(2) 0.0098(17) -0.0144(18) -0.0122(18)
C62 0.036(2) 0.033(2) 0.026(2) 0.0003(16) -0.0034(16) -0.0110(18)
C58 0.037(2) 0.026(2) 0.034(2) -0.0017(16) -0.0010(17) -0.0085(18)
C1 0.039(2) 0.028(2) 0.0236(19) 0.0007(15) -0.0080(16) -0.0067(18)
C2 0.036(2) 0.031(2) 0.034(2) -0.0006(17) -0.0086(18) -0.0040(18)
C57 0.036(2) 0.035(2) 0.028(2) -0.0002(16) -0.0032(17) -0.0126(19)
C12 0.036(2) 0.031(2) 0.029(2) 0.0047(16) -0.0098(17) -0.0077(18)
C31 0.036(2) 0.030(2) 0.031(2) 0.0019(17) -0.0106(17) -0.0038(18)
C21 0.038(2) 0.035(2) 0.0249(19) 0.0009(16) -0.0069(16) -0.0184(19)
C33 0.037(2) 0.028(2) 0.033(2) 0.0005(16) -0.0077(17) -0.0073(18)
C13 0.038(2) 0.032(2) 0.030(2) -0.0037(17) -0.0082(17) -0.0040(19)
C83 0.040(2) 0.033(2) 0.036(2) 0.0000(18) -0.0130(19) -0.0101(19)
C43 0.042(2) 0.025(2) 0.045(3) -0.0050(18) -0.001(2) -0.0052(19)
C51 0.047(3) 0.028(2) 0.048(3) 0.0056(19) -0.021(2) -0.007(2)
C78 0.045(3) 0.037(3) 0.052(3) -0.010(2) -0.024(2) 0.000(2)
C81 0.045(3) 0.048(3) 0.038(2) -0.002(2) -0.016(2) -0.012(2)
C52 0.051(3) 0.030(2) 0.056(3) 0.003(2) -0.018(2) -0.003(2)
C60 0.049(3) 0.033(3) 0.041(3) 0.003(2) 0.000(2) 0.000(2)
C84 0.043(3) 0.048(3) 0.046(3) -0.001(2) -0.017(2) -0.004(2)
C79 0.069(4) 0.032(3) 0.046(3) -0.004(2) -0.023(3) 0.004(2)
C69 0.045(3) 0.030(3) 0.095(5) -0.006(3) -0.018(3) -0.001(2)
C61 0.047(3) 0.043(3) 0.076(4) 0.019(3) 0.008(3) -0.002(3)
C42 0.045(3) 0.032(3) 0.093(5) 0.011(3) -0.007(3) 0.003(2)
C82 0.056(4) 0.073(4) 0.055(3) 0.004(3) -0.020(3) -0.001(3)
C70 0.062(4) 0.030(3) 0.160(8) 0.008(4) -0.041(5) -0.004(3)
C87 0.099(6) 0.105(6) 0.061(4) 0.009(4) -0.026(4) -0.052(5)
O86 0.263(12) 0.176(9) 0.104(6) -0.031(5) -0.093(7) -0.061(8)
O28 0.339(15) 0.147(8) 0.138(7) 0.022(6) -0.149(9) -0.101(9)
C85 0.104(6) 0.113(7) 0.058(4) -0.015(4) -0.014(4) -0.051(6)
C25 0.163(11) 0.080(6) 0.096(7) -0.012(5) 0.033(7) -0.016(7)
O27 0.375(18) 0.168(9) 0.151(8) -0.059(7) -0.168(11) 0.021(10)
O26 0.382(17) 0.181(9) 0.142(8) 0.010(7) -0.161(10) -0.123(11)
C88 0.156(12) 0.112(10) 0.240(19) 0.075(11) -0.034(12) -0.006(9)
O30 0.305(15) 0.208(11) 0.147(9) -0.013(8) -0.089(10) -0.123(11)
C89 0.221(15) 0.055(6) 0.29(2) 0.041(10) 0.176(16) 0.009(8)
C90 0.36(3) 0.82(6) 0.22(2) 0.22(3) -0.25(2) -0.37(4)
O29 0.249(13) 0.121(8) 0.215(12) 0.026(8) 0.112(10) -0.042(8)

loop_
_atom_type_symbol
_atom_type_description
_atom_type_scat_dispersion_real
_atom_type_scat_dispersion_imag
_atom_type_scat_source
C C 0.0181 0.0091 'International Tables Vol C Tables 4.2.6.8 and 6.1.1.4'
O O 0.0492 0.0322 'International Tables Vol C Tables 4.2.6.8 and 6.1.1.4'
H H 0.0000 0.0000 'International Tables Vol C Tables 4.2.6.8 and 6.1.1.4'

loop_
_geom_angle_atom_site_label_1
_geom_angle_atom_site_label_2
_geom_angle_atom_site_label_3
_geom_angle
_geom_angle_site_symmetry_1
_geom_angle_site_symmetry_3
_geom_angle_publ_flag
C41 O12 C43 117.0(3) . . ?
C47 O13 C51 117.4(3) . . ?
C74 O19 C78 116.9(3) . . ?
C65 O17 C69 118.4(4) . . ?
C38 O11 C42 117.5(4) . . ?
C77 O20 C79 118.2(4) . . ?
C59 O16 C61 116.9(4) . . ?
C56 O15 C60 117.5(3) . . ?
C68 O18 C70 117.6(4) . . ?
C50 O14 C52 117.5(4) . . ?
O13 C47 C46 123.1(4) . . ?
O13 C47 C48 116.7(4) . . ?
C46 C47 C48 120.3(4) . . ?
C41 C36 C80 120.8(4) . . ?
C37 C36 C41 118.7(4) . . ?
C37 C36 C80 120.4(4) . . ?
O11 C38 C39 116.5(4) . . ?
O11 C38 C37 123.2(4) . . ?
C39 C38 C37 120.4(4) . . ?
O7 C24 C23 121.2(4) . . ?
O7 C24 C91 121.0(4) . . ?
C23 C24 C91 117.8(4) . . ?
C20 C15 C14 117.6(4) . . ?
C16 C15 C14 123.1(4) . . ?
C16 C15 C20 119.3(4) . . ?
O12 C41 C36 116.1(3) . . ?
O12 C41 C40 123.6(4) . . ?
C36 C41 C40 120.3(4) . . ?
C46 C45 C44 120.2(4) . . ?
C50 C45 C46 118.7(4) . . ?
C50 C45 C44 121.1(4) . . ?
C20 C19 H19 118.7 . . ?
C18 C19 H19 118.7 . . ?
C18 C19 C20 122.6(4) . . ?
O5 C17 C18 121.5(4) . . ?
O5 C17 C16 120.4(4) . . ?
C16 C17 C18 118.1(4) . . ?
O17 C65 C66 116.6(4) . . ?
O17 C65 C64 123.0(4) . . ?
C64 C65 C66 120.4(4) . . ?
C41 C40 H40 119.6 . . ?
C39 C40 C41 120.8(4) . . ?
C39 C40 H40 119.6 . . ?
C72 C73 H73 119.3 . . ?
C72 C73 C74 121.4(4) . . ?
C74 C73 H73 119.3 . . ?
C15 C14 H14A 109.7 . . ?
C15 C14 H14B 109.7 . . ?
H14A C14 H14B 108.2 . . ?
C11 C14 C15 109.7(3) . . ?
C11 C14 H14A 109.7 . . ?
C11 C14 H14B 109.7 . . ?
C47 C46 H46 119.7 . . ?
C45 C46 C47 120.6(4) . . ?
C45 C46 H46 119.7 . . ?
C23 C22 C27 119.2(4) . . ?
C23 C22 C21 123.5(4) . . ?
C27 C22 C21 117.3(4) . . ?
C68 C63 C64 117.6(4) . . ?
C68 C63 C62 120.6(4) . . ?
C64 C63 C62 121.7(4) . . ?
C24 C23 H23 118.7 . . ?
C22 C23 C24 122.5(4) . . ?
C22 C23 H23 118.8 . . ?
C24 C91 C28 117.1(4) . . ?
C26 C91 C24 119.4(4) . . ?
C26 C91 C28 123.4(4) . . ?
O6 C20 C15 120.5(4) . . ?
O6 C20 C19 121.6(4) . . ?
C19 C20 C15 117.9(4) . . ?
C65 C66 C71 120.3(4) . . ?
C67 C66 C65 118.9(4) . . ?
C67 C66 C71 120.9(4) . . ?
C38 C39 C44 120.9(4) . . ?
C40 C39 C38 118.8(4) . . ?
C40 C39 C44 120.2(4) . . ?
O10 C34 C29 121.9(4) . . ?
O10 C34 C33 120.1(4) . . ?
C33 C34 C29 117.9(4) . . ?
C36 C80 H80A 109.3 . . ?
C36 C80 H80B 109.3 . . ?
H80A C80 H80B 108.0 . . ?
C75 C80 C36 111.5(3) . . ?
C75 C80 H80A 109.3 . . ?
C75 C80 H80B 109.3 . . ?
C19 C18 C17 119.6(4) . . ?
C19 C18 C21 122.9(4) . . ?
C17 C18 C21 117.4(4) . . ?
C36 C37 C38 121.0(4) . . ?
C36 C37 H37 119.5 . . ?
C38 C37 H37 119.5 . . ?
C34 C29 C28 117.6(4) . . ?
C30 C29 C34 119.4(4) . . ?
C30 C29 C28 123.0(4) . . ?
O20 C77 C72 115.6(4) . . ?
O20 C77 C76 123.3(4) . . ?
C72 C77 C76 121.1(4) . . ?
C15 C16 C17 122.5(4) . . ?
C15 C16 H16 118.8 . . ?
C17 C16 H16 118.8 . . ?
C74 C75 C80 121.3(4) . . ?
C76 C75 C80 120.1(4) . . ?
C76 C75 C74 118.5(4) . . ?
C73 C72 C77 118.0(4) . . ?
C73 C72 C71 120.4(4) . . ?
C77 C72 C71 121.6(4) . . ?
C66 C67 H67 119.8 . . ?
C66 C67 C68 120.3(4) . . ?
C68 C67 H67 119.8 . . ?
C48 C49 H49 119.4 . . ?
C48 C49 C50 121.1(4) . . ?
C50 C49 H49 119.4 . . ?
C91 C28 H28A 109.4 . . ?
C91 C28 H28B 109.4 . . ?
C29 C28 C91 111.2(3) . . ?
C29 C28 H28A 109.4 . . ?
C29 C28 H28B 109.4 . . ?
H28A C28 H28B 108.0 . . ?
C9 C8 C7 123.4(4) . . ?
C9 C8 C13 118.2(4) . . ?
C13 C8 C7 118.4(4) . . ?
C47 C48 C53 120.4(4) . . ?
C49 C48 C47 118.7(4) . . ?
C49 C48 C53 120.9(4) . . ?
C91 C26 H26 118.9 . . ?
C91 C26 C27 122.2(4) . . ?
C27 C26 H26 118.9 . . ?
O16 C59 C54 116.5(4) . . ?
O16 C59 C58 123.0(4) . . ?
C58 C59 C54 120.4(4) . . ?
O1 C3 C4 122.1(4) . . ?
O1 C3 C2 119.8(4) . . ?
C2 C3 C4 118.1(4) . . ?
O19 C74 C73 122.7(4) . . ?
O19 C74 C75 116.9(3) . . ?
C73 C74 C75 120.4(4) . . ?
C4 C5 H5 118.7 . . ?
C4 C5 C6 122.6(4) . . ?
C6 C5 H5 118.7 . . ?
O3 C10 C9 120.6(4) . . ?
O3 C10 C11 121.8(4) . . ?
C9 C10 C11 117.5(4) . . ?
C66 C71 H71A 109.1 . . ?
C66 C71 H71B 109.1 . . ?
C72 C71 C66 112.5(3) . . ?
C72 C71 H71A 109.1 . . ?
C72 C71 H71B 109.1 . . ?
H71A C71 H71B 107.8 . . ?
C8 C9 C10 123.3(4) . . ?
C8 C9 H9 118.4 . . ?
C10 C9 H9 118.3 . . ?
C3 C4 C7 116.8(4) . . ?
C5 C4 C3 119.4(4) . . ?
C5 C4 C7 123.8(4) . . ?
C59 C54 C53 121.2(4) . . ?
C55 C54 C59 118.1(4) . . ?
C55 C54 C53 120.6(4) . . ?
C77 C76 H76 119.7 . . ?
C75 C76 C77 120.6(4) . . ?
C75 C76 H76 119.7 . . ?
O8 C27 C22 121.4(4) . . ?
O8 C27 C26 120.1(4) . . ?
C26 C27 C22 118.5(4) . . ?
O18 C68 C63 116.0(4) . . ?
O18 C68 C67 122.7(4) . . ?
C67 C68 C63 121.3(4) . . ?
C65 C64 C63 121.5(4) . . ?
C65 C64 H64 119.2 . . ?
C63 C64 H64 119.2 . . ?
C10 C11 C14 117.3(4) . . ?
C12 C11 C14 123.3(4) . . ?
C12 C11 C10 119.3(4) . . ?
C29 C30 H30 118.7 . . ?
C29 C30 C31 122.6(4) . . ?
C31 C30 H30 118.7 . . ?
O2 C6 C5 120.8(4) . . ?
O2 C6 C1 121.1(4) . . ?
C5 C6 C1 118.1(4) . . ?
C8 C7 C4 110.9(3) . . ?
C8 C7 H7A 109.4 . . ?
C8 C7 H7B 109.5 . . ?
C4 C7 H7A 109.4 . . ?
C4 C7 H7B 109.5 . . ?
H7A C7 H7B 108.0 . . ?
C48 C53 H53A 109.0 . . ?
C48 C53 H53B 109.0 . . ?
C54 C53 C48 112.8(3) . . ?
C54 C53 H53A 109.0 . . ?
C54 C53 H53B 109.0 . . ?
H53A C53 H53B 107.8 . . ?
H35A C35 H35B 108.2 . . ?
C32 C35 H35A 109.7 . . ?
C32 C35 H35B 109.7 . . ?
C1 C35 H35A 109.7 . . ?
C1 C35 H35B 109.7 . . ?
C1 C35 C32 109.8(4) . . ?
C31 C32 C35 117.7(4) . . ?
C33 C32 C35 123.0(4) . . ?
C33 C32 C31 119.2(4) . . ?
C54 C55 H55 119.1 . . ?
C56 C55 C54 121.7(4) . . ?
C56 C55 H55 119.1 . . ?
O15 C56 C55 124.4(4) . . ?
O15 C56 C57 115.4(4) . . ?
C55 C56 C57 120.2(4) . . ?
C45 C44 H44A 109.5 . . ?
C45 C44 H44B 109.6 . . ?
C39 C44 C45 110.5(3) . . ?
C39 C44 H44A 109.5 . . ?
C39 C44 H44B 109.5 . . ?
H44A C44 H44B 108.1 . . ?
O14 C50 C45 115.8(4) . . ?
O14 C50 C49 123.7(4) . . ?
C45 C50 C49 120.5(4) . . ?
C63 C62 H62A 109.5 . . ?
C63 C62 H62B 109.4 . . ?
C63 C62 C57 111.0(4) . . ?
H62A C62 H62B 108.0 . . ?
C57 C62 H62A 109.4 . . ?
C57 C62 H62B 109.5 . . ?
C59 C58 H58 119.4 . . ?
C59 C58 C57 121.2(4) . . ?
C57 C58 H58 119.4 . . ?
C6 C1 C35 117.3(4) . . ?
C2 C1 C6 118.8(4) . . ?
C2 C1 C35 123.9(4) . . ?
C3 C2 H2 118.5 . . ?
C1 C2 C3 123.0(4) . . ?
C1 C2 H2 118.5 . . ?
C56 C57 C62 121.0(4) . . ?
C58 C57 C56 118.2(4) . . ?
C58 C57 C62 120.7(4) . . ?
C11 C12 H12 118.9 . . ?
C11 C12 C13 122.3(4) . . ?
C13 C12 H12 118.8 . . ?
O9 C31 C30 120.7(4) . . ?
O9 C31 C32 121.0(4) . . ?
C30 C31 C32 118.3(4) . . ?
C22 C21 C18 109.2(3) . . ?
C22 C21 H21A 109.8 . . ?
C22 C21 H21B 109.8 . . ?
C18 C21 H21A 109.8 . . ?
C18 C21 H21B 109.8 . . ?
H21A C21 H21B 108.3 . . ?
C34 C33 H33 118.7 . . ?
C32 C33 C34 122.5(4) . . ?
C32 C33 H33 118.8 . . ?
O4 C13 C8 120.4(4) . . ?
O4 C13 C12 120.6(4) . . ?
C12 C13 C8 119.0(4) . . ?
O23 C83 C84 118.5(4) . . ?
O24 C83 O23 122.9(4) . . ?
O24 C83 C84 118.5(4) . . ?
O12 C43 H43A 109.5 . . ?
O12 C43 H43B 109.5 . . ?
O12 C43 H43C 109.5 . . ?
H43A C43 H43B 109.5 . . ?
H43A C43 H43C 109.5 . . ?
H43B C43 H43C 109.5 . . ?
O13 C51 H51A 109.5 . . ?
O13 C51 H51B 109.5 . . ?
O13 C51 H51C 109.5 . . ?
H51A C51 H51B 109.5 . . ?
H51A C51 H51C 109.5 . . ?
H51B C51 H51C 109.5 . . ?
O19 C78 H78A 109.5 . . ?
O19 C78 H78B 109.5 . . ?
O19 C78 H78C 109.5 . . ?
H78A C78 H78B 109.5 . . ?
H78A C78 H78C 109.5 . . ?
H78B C78 H78C 109.5 . . ?
O21 C81 C82 117.4(5) . . ?
O22 C81 O21 122.9(5) . . ?
O22 C81 C82 119.7(5) . . ?
O14 C52 H52A 109.5 . . ?
O14 C52 H52B 109.4 . . ?
O14 C52 H52C 109.5 . . ?
H52A C52 H52B 109.5 . . ?
H52A C52 H52C 109.5 . . ?
H52B C52 H52C 109.5 . . ?
O15 C60 H60A 109.5 . . ?
O15 C60 H60B 109.5 . . ?
O15 C60 H60C 109.5 . . ?
H60A C60 H60B 109.5 . . ?
H60A C60 H60C 109.5 . . ?
H60B C60 H60C 109.5 . . ?
C83 C84 H84A 109.5 . . ?
C83 C84 H84B 109.5 . . ?
C83 C84 H84C 109.5 . . ?
H84A C84 H84B 109.5 . . ?
H84A C84 H84C 109.5 . . ?
H84B C84 H84C 109.5 . . ?
O20 C79 H79A 109.5 . . ?
O20 C79 H79B 109.5 . . ?
O20 C79 H79C 109.5 . . ?
H79A C79 H79B 109.5 . . ?
H79A C79 H79C 109.5 . . ?
H79B C79 H79C 109.5 . . ?
O17 C69 H69A 109.5 . . ?
O17 C69 H69B 109.5 . . ?
O17 C69 H69C 109.4 . . ?
H69A C69 H69B 109.5 . . ?
H69A C69 H69C 109.5 . . ?
H69B C69 H69C 109.5 . . ?
O16 C61 H61A 109.5 . . ?
O16 C61 H61B 109.5 . . ?
O16 C61 H61C 109.5 . . ?
H61A C61 H61B 109.5 . . ?
H61A C61 H61C 109.5 . . ?
H61B C61 H61C 109.5 . . ?
O11 C42 H42A 109.5 . . ?
O11 C42 H42B 109.4 . . ?
O11 C42 H42C 109.5 . . ?
H42A C42 H42B 109.5 . . ?
H42A C42 H42C 109.5 . . ?
H42B C42 H42C 109.5 . . ?
C81 C82 H82A 109.5 . . ?
C81 C82 H82B 109.5 . . ?
C81 C82 H82C 109.5 . . ?
H82A C82 H82B 109.5 . . ?
H82A C82 H82C 109.5 . . ?
H82B C82 H82C 109.5 . . ?
O18 C70 H70A 109.5 . . ?
O18 C70 H70B 109.5 . . ?
O18 C70 H70C 109.4 . . ?
H70A C70 H70B 109.5 . . ?
H70A C70 H70C 109.5 . . ?
H70B C70 H70C 109.5 . . ?
O28 C87 C88 116.3(11) . . ?
O27 C87 O28 120.7(11) . . ?
O27 C87 C88 123.0(11) . . ?
C87 O28 H28 109.3 . . ?
O86 C85 C25 123.0(9) . . ?
O86 C85 O26 114.2(10) . . ?
O26 C85 C25 122.7(9) . . ?
C85 C25 H25A 109.8 . . ?
C85 C25 H25B 109.4 . . ?
C85 C25 H25C 109.6 . . ?
H25A C25 H25B 109.4 . . ?
H25A C25 H25C 109.4 . . ?
H25B C25 H25C 109.4 . . ?
C87 C88 H88A 109.4 . . ?
C87 C88 H88B 109.6 . . ?
C87 C88 H88C 109.4 . . ?
H88A C88 H88B 109.5 . . ?
H88A C88 H88C 109.5 . . ?
H88B C88 H88C 109.5 . . ?
C89 O30 H30A 111.0 . . ?
C90 C89 O30 78.3(13) . . ?
O29 C89 O30 102(2) . . ?
O29 C89 C90 173.4(15) . . ?
C89 C90 H90A 114.8 . . ?
C89 C90 H90B 124.2 . . ?
C89 C90 H90C 108.7 . . ?
H90A C90 H90B 98.5 . . ?
H90A C90 H90C 103.2 . . ?
H90B C90 H90C 105.2 . . ?

loop_
_geom_bond_atom_site_label_1
_geom_bond_atom_site_label_2
_geom_bond_distance
_geom_bond_site_symmetry_2
_geom_bond_publ_flag
O12 C41 1.373(5) . ?
O12 C43 1.427(5) . ?
O13 C47 1.378(5) . ?
O13 C51 1.417(5) . ?
O19 C74 1.378(5) . ?
O19 C78 1.423(5) . ?
O6 C20 1.226(5) . ?
O10 C34 1.223(5) . ?
O17 C65 1.373(5) . ?
O17 C69 1.412(6) . ?
O7 C24 1.223(5) . ?
O11 C38 1.379(5) . ?
O11 C42 1.421(6) . ?
O8 C27 1.229(5) . ?
O3 C10 1.214(5) . ?
O20 C77 1.375(5) . ?
O20 C79 1.410(6) . ?
O5 C17 1.226(5) . ?
O16 C59 1.377(5) . ?
O16 C61 1.418(6) . ?
O15 C56 1.368(5) . ?
O15 C60 1.423(6) . ?
O18 C68 1.376(5) . ?
O18 C70 1.404(7) . ?
O14 C50 1.379(5) . ?
O14 C52 1.422(6) . ?
O2 C6 1.223(6) . ?
O4 C13 1.226(6) . ?
O23 C83 1.271(6) . ?
O24 C83 1.259(6) . ?
O9 C31 1.217(5) . ?
O1 C3 1.223(6) . ?
O21 C81 1.292(6) . ?
O22 C81 1.253(6) . ?
C47 C46 1.397(6) . ?
C47 C48 1.398(6) . ?
C36 C41 1.400(6) . ?
C36 C80 1.517(5) . ?
C36 C37 1.389(6) . ?
C38 C39 1.394(6) . ?
C38 C37 1.401(6) . ?
C24 C23 1.477(6) . ?
C24 C91 1.493(6) . ?
C15 C14 1.510(5) . ?
C15 C20 1.494(5) . ?
C15 C16 1.341(6) . ?
C41 C40 1.400(6) . ?
C45 C46 1.393(6) . ?
C45 C44 1.517(6) . ?
C45 C50 1.390(6) . ?
C19 H19 0.9300 . ?
C19 C20 1.473(6) . ?
C19 C18 1.338(6) . ?
C17 C18 1.483(6) . ?
C17 C16 1.474(6) . ?
C65 C66 1.394(6) . ?
C65 C64 1.386(6) . ?
C40 H40 0.9300 . ?
C40 C39 1.395(6) . ?
C73 H73 0.9300 . ?
C73 C72 1.390(6) . ?
C73 C74 1.391(6) . ?
C14 H14A 0.9700 . ?
C14 H14B 0.9700 . ?
C14 C11 1.507(5) . ?
C46 H46 0.9300 . ?
C22 C23 1.341(6) . ?
C22 C27 1.484(6) . ?
C22 C21 1.503(6) . ?
C63 C68 1.395(6) . ?
C63 C64 1.397(6) . ?
C63 C62 1.509(6) . ?
C23 H23 0.9300 . ?
C91 C28 1.508(6) . ?
C91 C26 1.341(6) . ?
C66 C67 1.391(6) . ?
C66 C71 1.521(6) . ?
C39 C44 1.512(5) . ?
C34 C29 1.483(6) . ?
C34 C33 1.476(6) . ?
C80 H80A 0.9700 . ?
C80 H80B 0.9700 . ?
C80 C75 1.518(5) . ?
C18 C21 1.512(6) . ?
C37 H37 0.9300 . ?
C29 C28 1.507(6) . ?
C29 C30 1.336(6) . ?
C77 C72 1.395(6) . ?
C77 C76 1.394(6) . ?
C16 H16 0.9300 . ?
C75 C74 1.398(6) . ?
C75 C76 1.393(6) . ?
C72 C71 1.510(5) . ?
C67 H67 0.9300 . ?
C67 C68 1.394(6) . ?
C49 H49 0.9300 . ?
C49 C48 1.382(6) . ?
C49 C50 1.390(6) . ?
C28 H28A 0.9700 . ?
C28 H28B 0.9700 . ?
C8 C9 1.340(6) . ?
C8 C7 1.505(6) . ?
C8 C13 1.492(6) . ?
C48 C53 1.518(6) . ?
C26 H26 0.9300 . ?
C26 C27 1.472(6) . ?
C59 C54 1.400(6) . ?
C59 C58 1.386(6) . ?
C3 C4 1.490(6) . ?
C3 C2 1.465(7) . ?
C5 H5 0.9300 . ?
C5 C4 1.333(6) . ?
C5 C6 1.480(7) . ?
C10 C9 1.478(6) . ?
C10 C11 1.500(6) . ?
C71 H71A 0.9700 . ?
C71 H71B 0.9700 . ?
C9 H9 0.9300 . ?
C4 C7 1.512(6) . ?
C54 C53 1.510(6) . ?
C54 C55 1.392(6) . ?
C76 H76 0.9300 . ?
C64 H64 0.9300 . ?
C11 C12 1.335(6) . ?
C30 H30 0.9300 . ?
C30 C31 1.472(6) . ?
C6 C1 1.488(6) . ?
C7 H7A 0.9700 . ?
C7 H7B 0.9700 . ?
C53 H53A 0.9700 . ?
C53 H53B 0.9700 . ?
C35 H35A 0.9700 . ?
C35 H35B 0.9700 . ?
C35 C32 1.512(6) . ?
C35 C1 1.499(6) . ?
C32 C31 1.480(6) . ?
C32 C33 1.341(6) . ?
C55 H55 0.9300 . ?
C55 C56 1.387(6) . ?
C56 C57 1.398(6) . ?
C44 H44A 0.9700 . ?
C44 H44B 0.9700 . ?
C62 H62A 0.9700 . ?
C62 H62B 0.9700 . ?
C62 C57 1.508(6) . ?
C58 H58 0.9300 . ?
C58 C57 1.400(6) . ?
C1 C2 1.348(6) . ?
C2 H2 0.9300 . ?
C12 H12 0.9300 . ?
C12 C13 1.475(6) . ?
C21 H21A 0.9700 . ?
C21 H21B 0.9700 . ?
C33 H33 0.9300 . ?
C83 C84 1.477(7) . ?
C43 H43A 0.9600 . ?
C43 H43B 0.9600 . ?
C43 H43C 0.9600 . ?
C51 H51A 0.9600 . ?
C51 H51B 0.9600 . ?
C51 H51C 0.9600 . ?
C78 H78A 0.9600 . ?
C78 H78B 0.9600 . ?
C78 H78C 0.9600 . ?
C81 C82 1.486(8) . ?
C52 H52A 0.9600 . ?
C52 H52B 0.9600 . ?
C52 H52C 0.9600 . ?
C60 H60A 0.9600 . ?
C60 H60B 0.9600 . ?
C60 H60C 0.9600 . ?
C84 H84A 0.9600 . ?
C84 H84B 0.9600 . ?
C84 H84C 0.9600 . ?
C79 H79A 0.9600 . ?
C79 H79B 0.9600 . ?
C79 H79C 0.9600 . ?
C69 H69A 0.9600 . ?
C69 H69B 0.9600 . ?
C69 H69C 0.9600 . ?
C61 H61A 0.9600 . ?
C61 H61B 0.9600 . ?
C61 H61C 0.9600 . ?
C42 H42A 0.9600 . ?
C42 H42B 0.9600 . ?
C42 H42C 0.9600 . ?
C82 H82A 0.9600 . ?
C82 H82B 0.9600 . ?
C82 H82C 0.9600 . ?
C70 H70A 0.9600 . ?
C70 H70B 0.9600 . ?
C70 H70C 0.9600 . ?
C87 O28 1.292(10) . ?
C87 O27 1.109(11) . ?
C87 C88 1.549(15) . ?
O86 C85 1.267(11) . ?
O28 H28 0.8202 . ?
C85 C25 1.496(13) . ?
C85 O26 1.272(12) . ?
C25 H25A 0.9610 . ?
C25 H25B 0.9610 . ?
C25 H25C 0.9610 . ?
C88 H88A 0.9600 . ?
C88 H88B 0.9600 . ?
C88 H88C 0.9600 . ?
O30 H30A 0.8290 . ?
O30 C89 1.58(2) . ?
C89 C90 1.49(3) . ?
C89 O29 1.24(2) . ?
C90 H90A 1.0190 . ?
C90 H90B 1.0787 . ?
C90 H90C 0.9929 . ?

loop_
_geom_torsion_atom_site_label_1
_geom_torsion_atom_site_label_2
_geom_torsion_atom_site_label_3
_geom_torsion_atom_site_label_4
_geom_torsion
_geom_torsion_site_symmetry_1
_geom_torsion_site_symmetry_2
_geom_torsion_site_symmetry_3
_geom_torsion_site_symmetry_4
_geom_torsion_publ_flag
O12 C41 C40 C39 178.7(4) . . . . ?
O13 C47 C46 C45 179.7(4) . . . . ?
O13 C47 C48 C49 -179.4(4) . . . . ?
O13 C47 C48 C53 -0.8(6) . . . . ?
O10 C34 C29 C28 5.3(6) . . . . ?
O10 C34 C29 C30 -171.3(4) . . . . ?
O10 C34 C33 C32 171.8(4) . . . . ?
O17 C65 C66 C67 -178.1(4) . . . . ?
O17 C65 C66 C71 0.7(6) . . . . ?
O17 C65 C64 C63 177.5(4) . . . . ?
O7 C24 C23 C22 175.9(4) . . . . ?
O7 C24 C91 C28 1.3(6) . . . . ?
O7 C24 C91 C26 -175.9(4) . . . . ?
O11 C38 C39 C40 180.0(3) . . . . ?
O11 C38 C39 C44 -2.9(6) . . . . ?
O11 C38 C37 C36 178.4(4) . . . . ?
O3 C10 C9 C8 171.0(4) . . . . ?
O3 C10 C11 C14 5.7(6) . . . . ?
O3 C10 C11 C12 -170.5(4) . . . . ?
O20 C77 C72 C73 -178.1(4) . . . . ?
O20 C77 C72 C71 -0.3(6) . . . . ?
O20 C77 C76 C75 178.3(4) . . . . ?
O5 C17 C18 C19 -176.6(4) . . . . ?
O5 C17 C18 C21 0.2(6) . . . . ?
O5 C17 C16 C15 175.8(4) . . . . ?
O16 C59 C54 C53 -1.9(6) . . . . ?
O16 C59 C54 C55 -178.7(4) . . . . ?
O16 C59 C58 C57 177.1(4) . . . . ?
O15 C56 C57 C62 -4.0(6) . . . . ?
O15 C56 C57 C58 179.5(4) . . . . ?
O2 C6 C1 C35 -2.1(6) . . . . ?
O2 C6 C1 C2 -179.3(4) . . . . ?
O1 C3 C4 C5 -177.7(4) . . . . ?
O1 C3 C4 C7 1.5(6) . . . . ?
O1 C3 C2 C1 177.9(4) . . . . ?
C47 C48 C53 C54 -85.5(5) . . . . ?
C36 C41 C40 C39 -1.4(6) . . . . ?
C36 C80 C75 C74 -87.8(5) . . . . ?
C36 C80 C75 C76 89.0(5) . . . . ?
C38 C39 C44 C45 -91.7(5) . . . . ?
C24 C91 C28 C29 -81.4(5) . . . . ?
C24 C91 C26 C27 0.6(6) . . . . ?
C15 C14 C11 C10 -84.7(4) . . . . ?
C15 C14 C11 C12 91.3(5) . . . . ?
C41 C36 C80 C75 -86.3(5) . . . . ?
C41 C36 C37 C38 1.2(6) . . . . ?
C41 C40 C39 C38 2.0(6) . . . . ?
C41 C40 C39 C44 -175.1(4) . . . . ?
C19 C18 C21 C22 86.8(5) . . . . ?
C17 C18 C21 C22 -89.9(4) . . . . ?
C65 C66 C67 C68 0.4(6) . . . . ?
C65 C66 C71 C72 -86.7(5) . . . . ?
C40 C39 C44 C45 85.4(5) . . . . ?
C73 C72 C71 C66 90.9(5) . . . . ?
C14 C15 C20 O6 -1.8(6) . . . . ?
C14 C15 C20 C19 177.6(3) . . . . ?
C14 C15 C16 C17 -175.6(4) . . . . ?
C14 C11 C12 C13 -179.4(4) . . . . ?
C46 C47 C48 C49 2.2(6) . . . . ?
C46 C47 C48 C53 -179.2(4) . . . . ?
C46 C45 C44 C39 86.8(5) . . . . ?
C46 C45 C50 O14 -178.0(4) . . . . ?
C46 C45 C50 C49 2.5(6) . . . . ?
C63 C62 C57 C56 -88.6(5) . . . . ?
C63 C62 C57 C58 87.8(5) . . . . ?
C23 C24 C91 C28 -178.0(4) . . . . ?
C23 C24 C91 C26 4.8(6) . . . . ?
C23 C22 C27 O8 -173.7(4) . . . . ?
C23 C22 C27 C26 6.2(6) . . . . ?
C23 C22 C21 C18 85.9(5) . . . . ?
C91 C24 C23 C22 -4.7(6) . . . . ?
C91 C26 C27 O8 173.7(4) . . . . ?
C91 C26 C27 C22 -6.2(6) . . . . ?
C20 C15 C14 C11 -84.2(4) . . . . ?
C20 C15 C16 C17 1.5(6) . . . . ?
C20 C19 C18 C17 0.0(6) . . . . ?
C20 C19 C18 C21 -176.6(4) . . . . ?
C66 C65 C64 C63 -0.8(6) . . . . ?
C66 C67 C68 O18 178.1(4) . . . . ?
C66 C67 C68 C63 -0.7(6) . . . . ?
C39 C38 C37 C36 -0.6(6) . . . . ?
C34 C29 C28 C91 -80.1(5) . . . . ?
C34 C29 C30 C31 -3.7(6) . . . . ?
C80 C36 C41 O12 -3.1(5) . . . . ?
C80 C36 C41 C40 177.0(3) . . . . ?
C80 C36 C37 C38 -176.0(4) . . . . ?
C80 C75 C74 O19 -0.8(6) . . . . ?
C80 C75 C74 C73 -179.9(4) . . . . ?
C80 C75 C76 C77 -177.8(4) . . . . ?
C18 C19 C20 O6 178.3(4) . . . . ?
C18 C19 C20 C15 -1.2(6) . . . . ?
C18 C17 C16 C15 -2.6(6) . . . . ?
C37 C36 C41 O12 179.8(3) . . . . ?
C37 C36 C41 C40 -0.2(6) . . . . ?
C37 C36 C80 C75 90.8(4) . . . . ?
C37 C38 C39 C40 -1.0(6) . . . . ?
C37 C38 C39 C44 176.1(4) . . . . ?
C29 C34 C33 C32 -5.7(6) . . . . ?
C29 C30 C31 O9 -178.8(5) . . . . ?
C29 C30 C31 C32 0.4(7) . . . . ?
C77 C72 C71 C66 -86.9(5) . . . . ?
C16 C15 C14 C11 93.0(5) . . . . ?
C16 C15 C20 O6 -179.1(4) . . . . ?
C16 C15 C20 C19 0.4(6) . . . . ?
C16 C17 C18 C19 1.8(6) . . . . ?
C16 C17 C18 C21 178.5(3) . . . . ?
C72 C73 C74 O19 177.9(4) . . . . ?
C72 C73 C74 C75 -3.1(6) . . . . ?
C72 C77 C76 C75 -1.7(7) . . . . ?
C67 C66 C71 C72 92.0(5) . . . . ?
C49 C48 C53 C54 93.1(5) . . . . ?
C28 C91 C26 C27 -176.4(4) . . . . ?
C28 C29 C30 C31 179.9(4) . . . . ?
C48 C47 C46 C45 -2.0(6) . . . . ?
C48 C49 C50 O14 178.2(4) . . . . ?
C48 C49 C50 C45 -2.4(6) . . . . ?
C26 C91 C28 C29 95.6(5) . . . . ?
C59 C54 C53 C48 -85.3(5) . . . . ?
C59 C54 C55 C56 0.4(7) . . . . ?
C59 C58 C57 C56 2.8(7) . . . . ?
C59 C58 C57 C62 -173.7(4) . . . . ?
C3 C4 C7 C8 -85.8(5) . . . . ?
C74 C73 C72 C77 0.4(6) . . . . ?
C74 C73 C72 C71 -177.4(4) . . . . ?
C74 C75 C76 C77 -0.9(6) . . . . ?
C5 C4 C7 C8 93.4(5) . . . . ?
C5 C6 C1 C35 177.3(4) . . . . ?
C5 C6 C1 C2 0.0(6) . . . . ?
C10 C11 C12 C13 -3.5(7) . . . . ?
C71 C66 C67 C68 -178.4(4) . . . . ?
C9 C8 C7 C4 94.6(5) . . . . ?
C9 C8 C13 O4 -176.5(5) . . . . ?
C9 C8 C13 C12 2.0(7) . . . . ?
C9 C10 C11 C14 -176.5(4) . . . . ?
C9 C10 C11 C12 7.4(6) . . . . ?
C4 C3 C2 C1 -0.1(6) . . . . ?
C4 C5 C6 O2 179.5(4) . . . . ?
C4 C5 C6 C1 0.1(6) . . . . ?
C54 C59 C58 C57 -4.0(7) . . . . ?
C54 C55 C56 O15 178.9(4) . . . . ?
C54 C55 C56 C57 -1.5(7) . . . . ?
C76 C77 C72 C73 1.9(7) . . . . ?
C76 C77 C72 C71 179.7(4) . . . . ?
C76 C75 C74 O19 -177.7(4) . . . . ?
C76 C75 C74 C73 3.2(6) . . . . ?
C27 C22 C23 C24 -0.8(6) . . . . ?
C27 C22 C21 C18 -91.6(4) . . . . ?
C68 C63 C64 C65 0.5(6) . . . . ?
C68 C63 C62 C57 -92.7(5) . . . . ?
C64 C65 C66 C67 0.4(6) . . . . ?
C64 C65 C66 C71 179.1(4) . . . . ?
C64 C63 C68 O18 -178.6(4) . . . . ?
C64 C63 C68 C67 0.3(6) . . . . ?
C64 C63 C62 C57 84.4(5) . . . . ?
C11 C10 C9 C8 -6.9(6) . . . . ?
C11 C12 C13 O4 177.2(5) . . . . ?
C11 C12 C13 C8 -1.3(7) . . . . ?
C30 C29 C28 C91 96.3(5) . . . . ?
C6 C5 C4 C3 -0.2(6) . . . . ?
C6 C5 C4 C7 -179.4(4) . . . . ?
C6 C1 C2 C3 0.0(6) . . . . ?
C7 C8 C9 C10 -176.5(4) . . . . ?
C7 C8 C13 O4 2.3(7) . . . . ?
C7 C8 C13 C12 -179.2(4) . . . . ?
C53 C54 C55 C56 -176.4(4) . . . . ?
C35 C32 C31 O9 -4.7(7) . . . . ?
C35 C32 C31 C30 176.1(4) . . . . ?
C35 C32 C33 C34 -173.1(4) . . . . ?
C35 C1 C2 C3 -177.1(4) . . . . ?
C32 C35 C1 C6 -93.9(4) . . . . ?
C32 C35 C1 C2 83.2(5) . . . . ?
C55 C54 C53 C48 91.3(5) . . . . ?
C55 C56 C57 C62 176.4(4) . . . . ?
C55 C56 C57 C58 -0.1(7) . . . . ?
C44 C45 C46 C47 -179.6(4) . . . . ?
C44 C45 C50 O14 1.2(6) . . . . ?
C44 C45 C50 C49 -178.3(4) . . . . ?
C50 C45 C46 C47 -0.3(6) . . . . ?
C50 C45 C44 C39 -92.5(5) . . . . ?
C50 C49 C48 C47 0.0(6) . . . . ?
C50 C49 C48 C53 -178.6(4) . . . . ?
C62 C63 C68 O18 -1.4(6) . . . . ?
C62 C63 C68 C67 177.5(4) . . . . ?
C62 C63 C64 C65 -176.7(4) . . . . ?
C58 C59 C54 C53 179.1(4) . . . . ?
C58 C59 C54 C55 2.4(7) . . . . ?
C1 C35 C32 C31 -88.4(5) . . . . ?
C1 C35 C32 C33 87.3(5) . . . . ?
C2 C3 C4 C5 0.2(6) . . . . ?
C2 C3 C4 C7 179.4(4) . . . . ?
C31 C32 C33 C34 2.5(7) . . . . ?
C21 C22 C23 C24 -178.2(4) . . . . ?
C21 C22 C27 O8 3.9(6) . . . . ?
C21 C22 C27 C26 -176.2(3) . . . . ?
C33 C34 C29 C28 -177.2(4) . . . . ?
C33 C34 C29 C30 6.2(6) . . . . ?
C33 C32 C31 O9 179.5(5) . . . . ?
C33 C32 C31 C30 0.3(6) . . . . ?
C13 C8 C9 C10 2.3(7) . . . . ?
C13 C8 C7 C4 -84.2(5) . . . . ?
C43 O12 C41 C36 172.4(4) . . . . ?
C43 O12 C41 C40 -7.7(6) . . . . ?
C51 O13 C47 C46 -22.0(6) . . . . ?
C51 O13 C47 C48 159.6(4) . . . . ?
C78 O19 C74 C73 -21.2(6) . . . . ?
C78 O19 C74 C75 159.7(4) . . . . ?
C52 O14 C50 C45 165.8(4) . . . . ?
C52 O14 C50 C49 -14.8(6) . . . . ?
C60 O15 C56 C55 -12.8(7) . . . . ?
C60 O15 C56 C57 167.6(4) . . . . ?
C79 O20 C77 C72 178.4(4) . . . . ?
C79 O20 C77 C76 -1.6(7) . . . . ?
C69 O17 C65 C66 173.5(4) . . . . ?
C69 O17 C65 C64 -4.9(7) . . . . ?
C61 O16 C59 C54 165.8(5) . . . . ?
C61 O16 C59 C58 -15.2(7) . . . . ?
C42 O11 C38 C39 158.1(5) . . . . ?
C42 O11 C38 C37 -20.9(7) . . . . ?
C70 O18 C68 C63 168.0(5) . . . . ?
C70 O18 C68 C67 -10.9(7) . . . . ?
